data_4338392
loop_
_publ_author_name
'Chiang, Linus'
'Savard, Didier'
'Shimazaki, Yuichi'
'Thomas, Fabrice'
'Storr, Tim'

_publ_section_title
;
 Fe(III) Bipyrrolidine Phenoxide Complexes and Their Oxidized Analogues.
;
_journal_issue 11
_journal_name_full 'Inorganic chemistry'
_journal_page_first 5810
_journal_page_last 5819
_journal_paper_doi 10.1021/ic500663x
_journal_volume 53
_journal_year 2014
_chemical_absolute_configuration syn
_chemical_formula_moiety 'C38 H58 Cl1 Fe1 N2 O2'
_chemical_formula_sum 'C38 H58 Cl Fe N2 O2'
_chemical_formula_weight 666.16
_chemical_name_systematic ?
_space_group_IT_number 146
_space_group_name_Hall 'R 3'
_space_group_name_H-M_alt 'R 3 :H'
_symmetry_cell_setting trigonal
_symmetry_space_group_name_Hall 'R 3'
_symmetry_space_group_name_H-M 'R 3 :H'
_atom_sites_solution_hydrogens geom
_atom_sites_solution_primary direct
_cell_angle_alpha 90
_cell_angle_beta 90
_cell_angle_gamma 120
_cell_formula_units_Z 9
_cell_length_a 27.55(2)
_cell_length_b 27.55(2)
_cell_length_c 12.754(11)
_cell_measurement_reflns_used 0
_cell_measurement_temperature 296(2)
_cell_measurement_theta_max 0
_cell_measurement_theta_min 0
_cell_volume 8383(11)
_computing_cell_refinement 'Bruker SAINT'
_computing_data_collection 'Bruker APEX2'
_computing_data_reduction 'Bruker SAINT'
_computing_structure_refinement 'SHELXL-2013 (Sheldrick, 2013)'
_diffrn_ambient_temperature 296(2)
_diffrn_measured_fraction_theta_full 0.996
_diffrn_measured_fraction_theta_max 0.997
_diffrn_measurement_device_type 'Bruker APEX-II CCD'
_diffrn_measurement_method '\w scans'
_diffrn_radiation_monochromator graphite
_diffrn_radiation_type 'Mo K\a'
_diffrn_radiation_wavelength 0.71073
_diffrn_reflns_av_R_equivalents 0.0477
_diffrn_reflns_limit_h_max 30
_diffrn_reflns_limit_h_min -34
_diffrn_reflns_limit_k_max 34
_diffrn_reflns_limit_k_min -28
_diffrn_reflns_limit_l_max 15
_diffrn_reflns_limit_l_min -15
_diffrn_reflns_number 16676
_diffrn_reflns_theta_full 25.242
_diffrn_reflns_theta_max 26.352
_diffrn_reflns_theta_min 3.307
_exptl_absorpt_coefficient_mu 0.510
_exptl_absorpt_correction_type none
_exptl_crystal_colour Purple
_exptl_crystal_density_diffrn 1.188
_exptl_crystal_description block
_exptl_crystal_F_000 3231
_exptl_crystal_size_max 0.45
_exptl_crystal_size_mid 0.31
_exptl_crystal_size_min 0.23
_refine_diff_density_max 0.388
_refine_diff_density_min -0.229
_refine_ls_abs_structure_details 'Flack (1983), 3679 Friedel-pairs'
_refine_ls_abs_structure_Flack 0.071(9)
_refine_ls_extinction_method None
_refine_ls_goodness_of_fit_ref 1.061
_refine_ls_hydrogen_treatment constr
_refine_ls_matrix_type full
_refine_ls_number_parameters 460
_refine_ls_number_reflns 7481
_refine_ls_R_factor_all 0.0500
_refine_ls_R_factor_gt 0.0437
_refine_ls_shift/su_mean 0.000
_refine_ls_structure_factor_coef Fsqd
_refine_ls_weighting_details
;
'w=1/[\s^2^(Fo^2^)+(0.0405P)^2^+4.4315P] where P=(Fo^2^+2Fc^2^)/3'
;
_refine_ls_weighting_scheme calc
_refine_ls_wR_factor_gt 0.1084
_refine_ls_wR_factor_ref 0.1127
_reflns_limit_h_max 3
_reflns_limit_h_min -34
_reflns_limit_k_max 34
_reflns_limit_k_min -28
_reflns_limit_l_max 15
_reflns_limit_l_min -15
_reflns_number_gt 6734
_reflns_number_total 7481
_reflns_threshold_expression I>2.0\s(I)
_cod_data_source_file ic500663x_si_002.cif
_cod_data_source_block SSFeL1Cl
_cod_depositor_comments
;
The following automatic conversions were performed:

'_exptl_absorpt_correction_type' value 'None' changed to 'none'
according to
/usr/data/users/saulius/crontab/automatic-downloads/rss-feeds/ACS/lib/dictionaries/cif_core.dic
dictionary named 'cif_core.dic' version 2.4.2 from 2011-04-26.

Automatic conversion script
Id: cif_fix_values 2281 2013-09-26 08:29:07Z andrius 

 Adding full bibliography for 4338391--4338394.cif.
;
_cod_original_cell_volume 8382(16)
_cod_original_formula_sum 'C38 H58 Cl1 Fe1 N2 O2'
_cod_database_code 4338392

loop_
_symmetry_equiv_pos_as_xyz
'x, y, z'
'-y, x-y, z'
'-x+y, -x, z'
'x+2/3, y+1/3, z+1/3'
'-y+2/3, x-y+1/3, z+1/3'
'-x+y+2/3, -x+1/3, z+1/3'
'x+1/3, y+2/3, z+2/3'
'-y+1/3, x-y+2/3, z+2/3'
'-x+y+1/3, -x+2/3, z+2/3'

loop_
_atom_site_label
_atom_site_type_symbol
_atom_site_fract_x
_atom_site_fract_y
_atom_site_fract_z
_atom_site_U_iso_or_equiv
_atom_site_adp_type
_atom_site_occupancy
_atom_site_site_symmetry_order
_atom_site_calc_flag
_atom_site_refinement_flags_posn
_atom_site_refinement_flags_adp
_atom_site_refinement_flags_occupancy
_atom_site_disorder_assembly
_atom_site_disorder_group
O1 O 0.57260(13) 0.82210(15) 0.9264(2) 0.0501(8) Uani 1 1 d . . . . .
O2 O 0.52836(14) 0.75415(15) 1.0949(2) 0.0466(8) Uani 1 1 d . . . . .
N1 N 0.48052(14) 0.84368(14) 0.9146(2) 0.0364(7) Uani 1 1 d . . . . .
N2 N 0.46364(13) 0.80323(14) 1.1169(2) 0.0346(7) Uani 1 1 d . . . . .
C1 C 0.58323(18) 0.84155(19) 0.8287(3) 0.0424(9) Uani 1 1 d . . . . .
C00G C 0.53385(19) 0.89268(18) 0.8751(3) 0.0435(10) Uani 1 1 d . . . . .
H00A H 0.5254 0.9197 0.8438 0.052 Uiso 1 1 calc R U . . .
H00B H 0.5588 0.9108 0.9340 0.052 Uiso 1 1 calc R U . . .
C00Q C 0.43053(19) 0.7483(2) 1.1742(3) 0.0447(10) Uani 1 1 d . . . . .
H00C H 0.4038 0.7506 1.2203 0.054 Uiso 1 1 calc R U . . .
H00D H 0.4096 0.7188 1.1235 0.054 Uiso 1 1 calc R U . . .
C2 C 0.51575(18) 0.73842(18) 1.1934(3) 0.0413(9) Uani 1 1 d . . . . .
C3 C 0.6228(2) 0.8515(2) 0.6595(3) 0.0493(11) Uani 1 1 d . . . . .
H3 H 0.6432 0.8431 0.6120 0.059 Uiso 1 1 calc R U . . .
C4 C 0.60240(19) 0.88537(19) 0.6263(3) 0.0459(10) Uani 1 1 d . . . . .
C5 C 0.57254(19) 0.89806(18) 0.6962(3) 0.0437(10) Uani 1 1 d . . . . .
H5 H 0.5587 0.9212 0.6755 0.052 Uiso 1 1 calc R U . . .
C6 C 0.56281(18) 0.87681(18) 0.7974(3) 0.0405(9) Uani 1 1 d . . . . .
C7 C 0.61468(19) 0.8289(2) 0.7599(4) 0.0473(10) Uani 1 1 d . . . . .
C8 C 0.55123(19) 0.72698(18) 1.2552(3) 0.0439(10) Uani 1 1 d . . . . .
C9 C 0.5338(2) 0.7085(2) 1.3556(4) 0.0505(11) Uani 1 1 d . . . . .
H9 H 0.5565 0.7001 1.3967 0.061 Uiso 1 1 calc R U . . .
C10 C 0.4852(2) 0.7016(2) 1.3998(3) 0.0523(11) Uani 1 1 d . . . . .
C11 C 0.4527(2) 0.7157(2) 1.3386(4) 0.0504(11) Uani 1 1 d . . . . .
H11 H 0.4203 0.7131 1.3669 0.061 Uiso 1 1 calc R U . . .
C12 C 0.46684(18) 0.73322(19) 1.2375(3) 0.0433(9) Uani 1 1 d . . . . .
C13 C 0.4378(2) 0.81970(19) 0.8294(3) 0.0458(10) Uani 1 1 d . . . . .
H13A H 0.4087 0.7820 0.8470 0.055 Uiso 1 1 calc R U . . .
H13B H 0.4551 0.8186 0.7638 0.055 Uiso 1 1 calc R U . . .
C14 C 0.4139(2) 0.8584(3) 0.8210(4) 0.0595(13) Uani 1 1 d . . . . .
H14A H 0.4382 0.8912 0.7796 0.071 Uiso 1 1 calc R U . . .
H14B H 0.3770 0.8393 0.7891 0.071 Uiso 1 1 calc R U . . .
C15 C 0.4107(2) 0.8741(2) 0.9305(4) 0.0573(12) Uani 1 1 d . . . . .
H15A H 0.3733 0.8510 0.9586 0.069 Uiso 1 1 calc R U . . .
H15B H 0.4207 0.9131 0.9350 0.069 Uiso 1 1 calc R U . . .
C16 C 0.45353(19) 0.86381(18) 0.9908(3) 0.0417(9) Uani 1 1 d . . . . .
H16 H 0.4823 0.8993 1.0211 0.050 Uiso 1 1 calc R U . . .
C17 C 0.42522(17) 0.82189(19) 1.0779(3) 0.0396(9) Uani 1 1 d . . . . .
H17 H 0.3901 0.7899 1.0532 0.048 Uiso 1 1 calc R U . . .
C18 C 0.4145(2) 0.8496(2) 1.1716(4) 0.0572(12) Uani 1 1 d . . . . .
H18A H 0.3802 0.8233 1.2074 0.069 Uiso 1 1 calc R U . . .
H18B H 0.4115 0.8817 1.1496 0.069 Uiso 1 1 calc R U . . .
C19 C 0.4656(3) 0.8677(3) 1.2429(4) 0.0660(15) Uani 1 1 d . . . . .
H19A H 0.4859 0.9081 1.2519 0.079 Uiso 1 1 calc R U . . .
H19B H 0.4541 0.8502 1.3113 0.079 Uiso 1 1 calc R U . . .
C20 C 0.5013(2) 0.8487(2) 1.1884(4) 0.0487(10) Uani 1 1 d . . . . .
H20A H 0.5311 0.8793 1.1493 0.058 Uiso 1 1 calc R U . . .
H20B H 0.5181 0.8351 1.2388 0.058 Uiso 1 1 calc R U . . .
C21 C 0.4685(2) 0.6808(2) 1.5111(4) 0.0604(13) Uani 1 1 d . U . . .
C22 C 0.6070(2) 0.7361(2) 1.2122(4) 0.0524(11) Uani 1 1 d . . . . .
C23 C 0.6395(2) 0.7931(3) 0.7941(4) 0.0626(14) Uani 1 1 d . . . . .
C24 C 0.6127(2) 0.9095(2) 0.5149(4) 0.0545(12) Uani 1 1 d . . . . .
C25 C 0.6417(3) 0.7266(3) 1.2956(5) 0.0796(19) Uani 1 1 d . . . . .
H25A H 0.6199 0.6896 1.3243 0.119 Uiso 1 1 calc R U . . .
H25B H 0.6516 0.7538 1.3506 0.119 Uiso 1 1 calc R U . . .
H25C H 0.6751 0.7306 1.2641 0.119 Uiso 1 1 calc R U . . .
C26 C 0.5959(3) 0.6951(3) 1.1234(5) 0.0753(17) Uani 1 1 d . . . . .
H26A H 0.5742 0.7000 1.0699 0.113 Uiso 1 1 calc R U . . .
H26B H 0.5755 0.6574 1.1498 0.113 Uiso 1 1 calc R U . . .
H26C H 0.6309 0.7019 1.0943 0.113 Uiso 1 1 calc R U . . .
C27 C 0.6426(2) 0.7962(3) 1.1750(5) 0.0714(17) Uani 1 1 d . . . . .
H27A H 0.6767 0.8012 1.1447 0.107 Uiso 1 1 calc R U . . .
H27B H 0.6514 0.8212 1.2334 0.107 Uiso 1 1 calc R U . . .
H27C H 0.6223 0.8043 1.1233 0.107 Uiso 1 1 calc R U . . .
C28 C 0.5940(3) 0.7350(3) 0.8290(6) 0.0807(19) Uani 1 1 d . . . . .
H28A H 0.5686 0.7166 0.7720 0.121 Uiso 1 1 calc R U . . .
H28B H 0.5738 0.7386 0.8871 0.121 Uiso 1 1 calc R U . . .
H28C H 0.6108 0.7134 0.8501 0.121 Uiso 1 1 calc R U . . .
C29 C 0.6794(3) 0.8219(4) 0.8865(5) 0.086(2) Uani 1 1 d . . . . .
H29A H 0.6945 0.7990 0.9100 0.129 Uiso 1 1 calc R U . . .
H29B H 0.6592 0.8269 0.9429 0.129 Uiso 1 1 calc R U . . .
H29C H 0.7094 0.8577 0.8645 0.129 Uiso 1 1 calc R U . . .
C30 C 0.6729(3) 0.7847(3) 0.7094(6) 0.088(2) Uani 1 1 d . . . . .
H30A H 0.6495 0.7681 0.6490 0.132 Uiso 1 1 calc R U . . .
H30B H 0.6859 0.7604 0.7348 0.132 Uiso 1 1 calc R U . . .
H30C H 0.7044 0.8203 0.6905 0.132 Uiso 1 1 calc R U . . .
C31 C 0.6554(6) 0.9710(4) 0.5218(6) 0.149(5) Uani 1 1 d . . . . .
H31A H 0.6640 0.9868 0.4527 0.224 Uiso 1 1 calc R U . . .
H31B H 0.6889 0.9756 0.5543 0.224 Uiso 1 1 calc R U . . .
H31C H 0.6404 0.9897 0.5630 0.224 Uiso 1 1 calc R U . . .
C32 C 0.6369(5) 0.8842(5) 0.4452(5) 0.124(4) Uani 1 1 d . . . . .
H32A H 0.6128 0.8442 0.4442 0.186 Uiso 1 1 calc R U . . .
H32B H 0.6732 0.8931 0.4706 0.186 Uiso 1 1 calc R U . . .
H32C H 0.6403 0.8987 0.3755 0.186 Uiso 1 1 calc R U . . .
C33 C 0.5598(4) 0.8993(7) 0.4673(6) 0.170(6) Uani 1 1 d . . . . .
H33A H 0.5657 0.9088 0.3942 0.254 Uiso 1 1 calc R U . . .
H33B H 0.5472 0.9220 0.5018 0.254 Uiso 1 1 calc R U . . .
H33C H 0.5320 0.8604 0.4749 0.254 Uiso 1 1 calc R U . . .
Fe1 Fe 0.50278(3) 0.78417(3) 0.99209(4) 0.0307(2) Uani 0.893(3) 1 d . . P A 1
Cl1 Cl 0.43868(6) 0.70787(5) 0.91028(12) 0.0597(4) Uani 0.893(3) 1 d . . P A 1
C34 C 0.4755(7) 0.7281(5) 1.5781(6) 0.094(5) Uani 0.65(2) 1 d . U P B 1
H34A H 0.5129 0.7592 1.5707 0.141 Uiso 0.65(2) 1 calc R U P B 1
H34B H 0.4689 0.7164 1.6501 0.141 Uiso 0.65(2) 1 calc R U P B 1
H34C H 0.4491 0.7394 1.5568 0.141 Uiso 0.65(2) 1 calc R U P B 1
C35 C 0.4095(9) 0.6364(9) 1.5158(11) 0.137(9) Uani 0.65(2) 1 d . U P B 1
H35A H 0.3861 0.6530 1.5205 0.206 Uiso 0.65(2) 1 calc R U P B 1
H35B H 0.4036 0.6134 1.5763 0.206 Uiso 0.65(2) 1 calc R U P B 1
H35C H 0.4001 0.6138 1.4537 0.206 Uiso 0.65(2) 1 calc R U P B 1
C36 C 0.5059(12) 0.6597(12) 1.5553(14) 0.143(8) Uani 0.65(2) 1 d . U P B 1
H36A H 0.4831 0.6232 1.5854 0.214 Uiso 0.65(2) 1 calc R U P B 1
H36B H 0.5299 0.6851 1.6083 0.214 Uiso 0.65(2) 1 calc R U P B 1
H36C H 0.5284 0.6575 1.5000 0.214 Uiso 0.65(2) 1 calc R U P B 1
Fe2 Fe 0.5386(5) 0.8182(4) 1.0198(6) 0.069(4) Uani 0.107(3) 1 d . . P A 2
Cl2 Cl 0.6058(10) 0.8948(7) 1.1025(15) 0.100(6) Uani 0.107(3) 1 d . . P A 2
C37 C 0.4187(16) 0.6969(16) 1.555(3) 0.132(12) Uani 0.35(2) 1 d . U P B 2
H37A H 0.4063 0.6815 1.6240 0.199 Uiso 0.35(2) 1 calc R U P B 2
H37B H 0.3872 0.6812 1.5081 0.199 Uiso 0.35(2) 1 calc R U P B 2
H37C H 0.4348 0.7368 1.5578 0.199 Uiso 0.35(2) 1 calc R U P B 2
C38 C 0.4358(14) 0.6168(9) 1.5109(19) 0.085(7) Uani 0.35(2) 1 d . U P B 2
H38A H 0.4059 0.6037 1.4608 0.127 Uiso 0.35(2) 1 calc R U P B 2
H38B H 0.4206 0.6034 1.5794 0.127 Uiso 0.35(2) 1 calc R U P B 2
H38C H 0.4605 0.6029 1.4923 0.127 Uiso 0.35(2) 1 calc R U P B 2
C39 C 0.5211(13) 0.6951(16) 1.577(2) 0.124(13) Uani 0.35(2) 1 d . U P B 2
H39A H 0.5100 0.6743 1.6416 0.186 Uiso 0.35(2) 1 calc R U P B 2
H39B H 0.5411 0.7345 1.5924 0.186 Uiso 0.35(2) 1 calc R U P B 2
H39C H 0.5450 0.6854 1.5385 0.186 Uiso 0.35(2) 1 calc R U P B 2

loop_
_atom_site_aniso_label
_atom_site_aniso_U_11
_atom_site_aniso_U_22
_atom_site_aniso_U_33
_atom_site_aniso_U_23
_atom_site_aniso_U_13
_atom_site_aniso_U_12
O1 0.0408(17) 0.066(2) 0.0461(16) 0.0208(15) 0.0081(13) 0.0291(16)
O2 0.0473(17) 0.066(2) 0.0382(15) 0.0141(14) 0.0040(13) 0.0372(16)
N1 0.0410(18) 0.0334(17) 0.0311(15) 0.0028(13) -0.0014(13) 0.0159(15)
N2 0.0315(16) 0.0388(17) 0.0324(15) 0.0027(13) -0.0021(13) 0.0167(14)
C1 0.035(2) 0.043(2) 0.042(2) 0.0094(17) 0.0030(17) 0.0140(18)
C00G 0.043(2) 0.033(2) 0.047(2) 0.0055(17) 0.0014(18) 0.0136(19)
C00Q 0.038(2) 0.053(3) 0.043(2) 0.0133(19) 0.0035(17) 0.023(2)
C2 0.042(2) 0.038(2) 0.042(2) 0.0104(17) 0.0002(17) 0.0175(18)
C3 0.043(2) 0.056(3) 0.045(2) 0.009(2) 0.0089(18) 0.022(2)
C4 0.040(2) 0.045(2) 0.043(2) 0.0082(18) 0.0009(17) 0.0137(19)
C5 0.045(2) 0.040(2) 0.044(2) 0.0092(18) -0.0003(18) 0.0196(19)
C6 0.037(2) 0.038(2) 0.042(2) 0.0055(17) -0.0008(16) 0.0158(18)
C7 0.038(2) 0.048(2) 0.053(2) 0.012(2) 0.0065(19) 0.019(2)
C8 0.043(2) 0.039(2) 0.046(2) 0.0065(18) -0.0044(18) 0.0180(19)
C9 0.055(3) 0.046(2) 0.047(2) 0.0093(19) -0.010(2) 0.023(2)
C10 0.067(3) 0.046(3) 0.043(2) 0.0091(19) 0.001(2) 0.027(2)
C11 0.056(3) 0.046(2) 0.048(2) 0.0099(19) 0.008(2) 0.025(2)
C12 0.042(2) 0.043(2) 0.044(2) 0.0075(18) 0.0017(18) 0.0205(19)
C13 0.046(3) 0.047(2) 0.042(2) -0.0010(19) -0.0027(19) 0.022(2)
C14 0.062(3) 0.068(3) 0.058(3) 0.008(2) -0.006(2) 0.040(3)
C15 0.058(3) 0.062(3) 0.066(3) 0.014(2) 0.003(2) 0.040(3)
C16 0.041(2) 0.040(2) 0.045(2) 0.0038(17) 0.0003(17) 0.0217(19)
C17 0.0295(19) 0.045(2) 0.045(2) 0.0026(18) -0.0024(16) 0.0194(18)
C18 0.054(3) 0.071(3) 0.058(3) 0.004(2) 0.013(2) 0.039(3)
C19 0.069(4) 0.081(4) 0.053(3) -0.019(3) -0.001(2) 0.041(3)
C20 0.050(3) 0.054(3) 0.042(2) -0.0037(19) -0.0108(19) 0.026(2)
C21 0.0641(17) 0.0593(17) 0.0551(17) 0.0042(12) -0.0001(12) 0.0290(13)
C22 0.040(2) 0.061(3) 0.055(3) 0.015(2) -0.004(2) 0.025(2)
C23 0.061(3) 0.072(3) 0.069(3) 0.026(3) 0.023(3) 0.044(3)
C24 0.056(3) 0.065(3) 0.038(2) 0.010(2) 0.000(2) 0.027(2)
C25 0.057(3) 0.100(5) 0.085(4) 0.029(4) -0.008(3) 0.041(4)
C26 0.058(3) 0.094(5) 0.084(4) -0.005(3) -0.005(3) 0.046(3)
C27 0.044(3) 0.074(4) 0.080(4) 0.028(3) 0.000(3) 0.018(3)
C28 0.089(5) 0.072(4) 0.098(4) 0.034(3) 0.029(4) 0.054(4)
C29 0.066(4) 0.120(6) 0.093(5) 0.034(4) 0.006(3) 0.061(4)
C30 0.105(5) 0.103(5) 0.092(4) 0.038(4) 0.044(4) 0.079(5)
C31 0.215(12) 0.081(5) 0.070(4) 0.038(4) -0.003(6) 0.012(6)
C32 0.196(10) 0.156(9) 0.053(4) 0.034(5) 0.039(5) 0.113(8)
C33 0.115(7) 0.363(19) 0.060(4) 0.063(7) 0.000(4) 0.141(10)
Fe1 0.0300(4) 0.0347(4) 0.0286(3) 0.0039(3) 0.0006(3) 0.0169(4)
Cl1 0.0681(9) 0.0368(7) 0.0717(8) -0.0108(6) -0.0237(7) 0.0243(6)
C34 0.151(12) 0.102(8) 0.034(4) 0.007(4) 0.018(5) 0.068(8)
C35 0.131(13) 0.115(13) 0.063(7) 0.036(8) 0.004(8) -0.016(10)
C36 0.22(2) 0.201(18) 0.082(10) 0.078(12) 0.054(12) 0.162(17)
Fe2 0.111(9) 0.040(5) 0.059(5) 0.006(3) 0.009(5) 0.040(6)
Cl2 0.131(16) 0.055(8) 0.109(13) -0.019(8) -0.021(11) 0.042(10)
C37 0.134(12) 0.133(12) 0.131(12) 0.000(3) 0.001(3) 0.066(6)
C38 0.111(17) 0.064(12) 0.061(10) 0.032(8) 0.019(11) 0.029(11)
C39 0.104(16) 0.14(2) 0.052(11) 0.026(13) -0.032(11) 0.000(14)

loop_
_atom_type_symbol
_atom_type_description
_atom_type_scat_dispersion_real
_atom_type_scat_dispersion_imag
_atom_type_scat_source
C C 0.0033 0.0016 'International Tables Vol C Tables 4.2.6.8 and 6.1.1.4'
H H 0.0000 0.0000 'International Tables Vol C Tables 4.2.6.8 and 6.1.1.4'
N N 0.0061 0.0033 'International Tables Vol C Tables 4.2.6.8 and 6.1.1.4'
O O 0.0106 0.0060 'International Tables Vol C Tables 4.2.6.8 and 6.1.1.4'
Cl Cl 0.1484 0.1585 'International Tables Vol C Tables 4.2.6.8 and 6.1.1.4'
Fe Fe 0.3463 0.8444 'International Tables Vol C Tables 4.2.6.8 and 6.1.1.4'

loop_
_geom_angle_atom_site_label_1
_geom_angle_atom_site_label_2
_geom_angle_atom_site_label_3
_geom_angle
C1 O1 Fe2 141.7(5)
C1 O1 Fe1 127.1(3)
C2 O2 Fe1 136.0(3)
C2 O2 Fe2 132.7(4)
C16 N1 C13 102.2(3)
C16 N1 C00G 109.3(3)
C13 N1 C00G 110.7(3)
C16 N1 Fe1 110.8(2)
C13 N1 Fe1 116.1(3)
C00G N1 Fe1 107.6(2)
C17 N2 C20 103.6(3)
C17 N2 C00Q 109.5(3)
C20 N2 C00Q 111.6(3)
C17 N2 Fe1 111.9(2)
C20 N2 Fe1 116.3(3)
C00Q N2 Fe1 104.0(3)
C17 N2 Fe2 120.1(3)
C20 N2 Fe2 89.6(4)
C00Q N2 Fe2 119.1(3)
O1 C1 C7 121.9(4)
O1 C1 C6 117.5(4)
C7 C1 C6 120.6(4)
C6 C00G N1 113.1(4)
C12 C00Q N2 112.8(4)
O2 C2 C12 119.9(4)
O2 C2 C8 120.6(4)
C12 C2 C8 119.5(4)
C4 C3 C7 124.0(4)
C5 C4 C3 118.3(4)
C5 C4 C24 119.8(4)
C3 C4 C24 121.9(4)
C4 C5 C6 120.7(4)
C5 C6 C1 119.8(4)
C5 C6 C00G 121.4(4)
C1 C6 C00G 118.7(4)
C3 C7 C1 116.5(4)
C3 C7 C23 122.2(4)
C1 C7 C23 121.3(4)
C9 C8 C2 116.8(4)
C9 C8 C22 122.1(4)
C2 C8 C22 121.0(4)
C8 C9 C10 124.8(4)
C9 C10 C11 116.8(4)
C9 C10 C21 121.8(4)
C11 C10 C21 121.4(5)
C12 C11 C10 121.5(5)
C11 C12 C2 120.4(4)
C11 C12 C00Q 119.7(4)
C2 C12 C00Q 119.9(4)
N1 C13 C14 105.4(4)
C15 C14 C13 104.5(4)
C14 C15 C16 104.8(4)
N1 C16 C17 111.0(3)
N1 C16 C15 108.2(4)
C17 C16 C15 110.9(4)
N2 C17 C16 109.2(3)
N2 C17 C18 105.2(3)
C16 C17 C18 110.5(4)
C17 C18 C19 104.6(4)
C20 C19 C18 105.5(4)
N2 C20 C19 106.0(4)
C35 C21 C34 108.0(13)
C35 C21 C10 110.7(7)
C34 C21 C10 108.9(5)
C35 C21 C36 110.3(14)
C34 C21 C36 107.9(12)
C10 C21 C36 110.9(8)
C10 C21 C38 109.1(10)
C10 C21 C39 110.2(12)
C38 C21 C39 103.4(18)
C10 C21 C37 109.6(12)
C38 C21 C37 102.2(18)
C39 C21 C37 121(2)
C27 C22 C26 111.0(5)
C27 C22 C8 109.8(5)
C26 C22 C8 109.4(4)
C27 C22 C25 106.5(5)
C26 C22 C25 107.6(5)
C8 C22 C25 112.5(4)
C30 C23 C7 113.6(5)
C30 C23 C28 107.1(6)
C7 C23 C28 111.4(5)
C30 C23 C29 107.2(6)
C7 C23 C29 108.9(5)
C28 C23 C29 108.6(5)
C33 C24 C32 107.4(8)
C33 C24 C31 112.3(9)
C32 C24 C31 106.5(8)
C33 C24 C4 110.3(5)
C32 C24 C4 112.6(5)
C31 C24 C4 107.7(5)
O2 Fe1 O1 92.95(14)
O2 Fe1 N2 86.22(15)
O1 Fe1 N2 134.76(15)
O2 Fe1 Cl1 102.06(13)
O1 Fe1 Cl1 115.42(13)
N2 Fe1 Cl1 108.92(11)
O2 Fe1 N1 159.05(14)
O1 Fe1 N1 88.57(14)
N2 Fe1 N1 78.01(13)
Cl1 Fe1 N1 96.10(10)
O1 Fe2 O2 105.5(5)
O1 Fe2 Cl2 96.6(8)
O2 Fe2 Cl2 107.8(7)
O1 Fe2 N2 159.6(7)
O2 Fe2 N2 81.8(3)
Cl2 Fe2 N2 99.3(7)

loop_
_geom_bond_atom_site_label_1
_geom_bond_atom_site_label_2
_geom_bond_distance
O1 C1 1.330(5)
O1 Fe2 1.485(9)
O1 Fe1 1.866(3)
O2 C2 1.318(5)
O2 Fe1 1.866(3)
O2 Fe2 1.899(8)
N1 C16 1.488(6)
N1 C13 1.491(6)
N1 C00G 1.500(6)
N1 Fe1 2.246(4)
N2 C17 1.475(5)
N2 C20 1.475(6)
N2 C00Q 1.508(5)
N2 Fe1 2.131(4)
N2 Fe2 2.262(10)
C1 C7 1.395(7)
C1 C6 1.402(6)
C00G C6 1.469(6)
C00Q C12 1.497(6)
C2 C12 1.400(6)
C2 C8 1.409(6)
C3 C4 1.374(7)
C3 C7 1.392(6)
C4 C5 1.371(7)
C4 C24 1.534(6)
C5 C6 1.387(6)
C7 C23 1.517(7)
C8 C9 1.373(6)
C8 C22 1.529(7)
C9 C10 1.376(8)
C10 C11 1.382(7)
C10 C21 1.514(7)
C11 C12 1.364(6)
C13 C14 1.511(7)
C14 C15 1.478(8)
C15 C16 1.547(6)
C16 C17 1.508(6)
C17 C18 1.524(7)
C18 C19 1.535(8)
C19 C20 1.498(8)
C21 C35 1.468(17)
C21 C34 1.490(12)
C21 C36 1.522(18)
C21 C38 1.53(2)
C21 C39 1.55(3)
C21 C37 1.73(4)
C22 C27 1.519(8)
C22 C26 1.519(9)
C22 C25 1.535(7)
C23 C30 1.509(8)
C23 C28 1.524(9)
C23 C29 1.535(10)
C24 C33 1.471(9)
C24 C32 1.476(10)
C24 C31 1.506(11)
Fe1 Cl1 2.216(2)
Fe2 Cl2 2.26(2)
